data_7247386
loop_
_publ_author_name
'Gudise, Veera Babu'
'Anwar, Shaik'

_publ_section_title
;
 Multicomponent reaction (MCR) for constructing bis-spirocyclohexane
 skeletons using \b-nitrostyrene derived MBH acetates, 1,3-indanedione and
 aldehydes via [1 + 1 + 1 + 3] annulation
;
_journal_issue 39
_journal_name_full 'RSC Advances'
_journal_page_first 27456
_journal_page_last 27460
_journal_paper_doi 10.1039/D3RA04996E
_journal_volume 13
_journal_year 2023
_chemical_formula_moiety 'C37 H27 N O8'
_chemical_formula_sum 'C37 H27 N O8'
_chemical_formula_weight 613.59
_space_group_crystal_system monoclinic
_space_group_IT_number 14
_space_group_name_Hall '-P 2ybc'
_space_group_name_H-M_alt 'P 1 21/c 1'
_atom_sites_solution_hydrogens geom
_audit_creation_method SHELXL-2018/3
_audit_update_record
;
2022-02-03 deposited with the CCDC.	2023-09-04 downloaded from the CCDC.
;
_cell_angle_alpha 90
_cell_angle_beta 103.554(6)
_cell_angle_gamma 90
_cell_formula_units_Z 4
_cell_length_a 9.9122(11)
_cell_length_b 16.519(2)
_cell_length_c 18.845(2)
_cell_measurement_reflns_used 9931
_cell_measurement_temperature 293(2)
_cell_measurement_theta_max 30.205
_cell_measurement_theta_min 2.223
_cell_volume 2999.7(6)
_computing_cell_refinement '<i>SAINT</i> (Bruker, 2016)'
_computing_data_collection '<i>APEX3</i> (Bruker, 2016)'
_computing_data_reduction 'Bruker SAINT'
_computing_structure_refinement 'SHELXL-2018/3 (Sheldrick, 2018)'
_computing_structure_solution 'SHELXT 2018/2 (Sheldrick, 2018)'
_diffrn_ambient_temperature 293(2)
_diffrn_measured_fraction_theta_full 0.999
_diffrn_measured_fraction_theta_max 0.999
_diffrn_measurement_device_type 'Bruker D8 QUEST PHOTON-100'
_diffrn_measurement_method '\w and \f'
_diffrn_radiation_type MoK\a
_diffrn_radiation_wavelength 0.71073
_diffrn_reflns_av_R_equivalents 0.0773
_diffrn_reflns_av_unetI/netI 0.0519
_diffrn_reflns_Laue_measured_fraction_full 0.999
_diffrn_reflns_Laue_measured_fraction_max 0.999
_diffrn_reflns_limit_h_max 12
_diffrn_reflns_limit_h_min -12
_diffrn_reflns_limit_k_max 21
_diffrn_reflns_limit_k_min -20
_diffrn_reflns_limit_l_max 24
_diffrn_reflns_limit_l_min -23
_diffrn_reflns_number 34831
_diffrn_reflns_point_group_measured_fraction_full 0.999
_diffrn_reflns_point_group_measured_fraction_max 0.999
_diffrn_reflns_theta_full 25.242
_diffrn_reflns_theta_max 27.500
_diffrn_reflns_theta_min 2.223
_diffrn_source microfocus
_exptl_absorpt_coefficient_mu 0.096
_exptl_absorpt_correction_T_max 0.7461
_exptl_absorpt_correction_T_min 0.5784
_exptl_absorpt_correction_type multi-scan
_exptl_absorpt_process_details
;
 SADABS 2016/2: Krause, L., Herbst-Irmer, R., Sheldrick G.M. & Stalke D.,
 J. Appl. Cryst. 48 (2015) 3-10
;
_exptl_crystal_density_diffrn 1.359
_exptl_crystal_description BLOCK
_exptl_crystal_F_000 1280
_exptl_crystal_size_max 0.320
_exptl_crystal_size_mid 0.260
_exptl_crystal_size_min 0.210
_refine_diff_density_max 0.234
_refine_diff_density_min -0.189
_refine_diff_density_rms 0.040
_refine_ls_extinction_method none
_refine_ls_goodness_of_fit_ref 1.018
_refine_ls_hydrogen_treatment constr
_refine_ls_matrix_type full
_refine_ls_number_parameters 416
_refine_ls_number_reflns 6874
_refine_ls_number_restraints 0
_refine_ls_restrained_S_all 1.018
_refine_ls_R_factor_all 0.0673
_refine_ls_R_factor_gt 0.0451
_refine_ls_shift/su_max 0.000
_refine_ls_shift/su_mean 0.000
_refine_ls_structure_factor_coef Fsqd
_refine_ls_weighting_details 'w=1/[\s^2^(Fo^2^)+(0.0502P)^2^+0.7022P] where P=(Fo^2^+2Fc^2^)/3'
_refine_ls_weighting_scheme calc
_refine_ls_wR_factor_gt 0.1094
_refine_ls_wR_factor_ref 0.1236
_reflns_Friedel_coverage 0.000
_reflns_number_gt 5017
_reflns_number_total 6874
_reflns_threshold_expression 'I > 2\s(I)'
_cod_data_source_file d3ra04996e2.cif
_cod_data_source_block KB76_0m
_cod_original_sg_symbol_H-M 'P 21/c'
_cod_database_code 7247386
_shelx_shelxl_version_number 2018/3
_shelx_space_group_comment
;
The symmetry employed for this shelxl refinement is uniquely defined
by the following loop, which should always be used as a source of
symmetry information in preference to the above space-group names.
They are only intended as comments.
;
_shelx_estimated_absorpt_t_min 0.970
_shelx_estimated_absorpt_t_max 0.980

loop_
_space_group_symop_operation_xyz
'x, y, z'
'-x, y+1/2, -z+1/2'
'-x, -y, -z'
'x, -y-1/2, z-1/2'

loop_
_atom_site_label
_atom_site_type_symbol
_atom_site_fract_x
_atom_site_fract_y
_atom_site_fract_z
_atom_site_U_iso_or_equiv
_atom_site_adp_type
_atom_site_occupancy
_atom_site_site_symmetry_order
_atom_site_calc_flag
_atom_site_refinement_flags_posn
_atom_site_refinement_flags_adp
_atom_site_refinement_flags_occupancy
_atom_site_disorder_assembly
_atom_site_disorder_group
O1 O 0.60179(11) 0.38253(8) 0.63195(8) 0.0546(3) Uani 1 1 d . . . . .
O2 O 0.14327(11) 0.36464(7) 0.49689(6) 0.0436(3) Uani 1 1 d . . . . .
O3 O 0.00933(11) 0.27627(8) 0.58723(6) 0.0453(3) Uani 1 1 d . . . . .
O4 O 0.36781(12) 0.21008(8) 0.79228(6) 0.0513(3) Uani 1 1 d . . . . .
O5 O 0.37142(14) 0.07158(8) 0.53526(8) 0.0588(4) Uani 1 1 d . . . . .
O6 O 0.24306(16) 0.12983(9) 0.44168(7) 0.0677(4) Uani 1 1 d . . . . .
O7 O 0.58291(11) 0.20361(7) 0.63429(6) 0.0429(3) Uani 1 1 d . . . . .
O8 O 0.57497(11) 0.20477(7) 0.51420(6) 0.0411(3) Uani 1 1 d . . . . .
N1 N 0.29724(14) 0.12652(8) 0.50624(8) 0.0409(3) Uani 1 1 d . . . . .
C1 C 0.48311(15) 0.39969(9) 0.60481(8) 0.0353(3) Uani 1 1 d . . . . .
C2 C 0.42842(16) 0.48102(9) 0.58299(8) 0.0366(3) Uani 1 1 d . . . . .
C3 C 0.49337(19) 0.55564(11) 0.59794(10) 0.0475(4) Uani 1 1 d . . . . .
H3 H 0.584747 0.559442 0.624741 0.057 Uiso 1 1 calc R U . . .
C4 C 0.4181(2) 0.62383(11) 0.57180(11) 0.0566(5) Uani 1 1 d . . . . .
H4 H 0.458512 0.674575 0.582192 0.068 Uiso 1 1 calc R U . . .
C5 C 0.2823(2) 0.61818(11) 0.53005(11) 0.0566(5) Uani 1 1 d . . . . .
H5 H 0.234826 0.665110 0.511844 0.068 Uiso 1 1 calc R U . . .
C6 C 0.21725(19) 0.54431(10) 0.51523(10) 0.0484(4) Uani 1 1 d . . . . .
H6 H 0.126624 0.540488 0.487425 0.058 Uiso 1 1 calc R U . . .
C7 C 0.29212(16) 0.47576(9) 0.54340(8) 0.0366(3) Uani 1 1 d . . . . .
C8 C 0.24647(15) 0.39052(9) 0.53830(8) 0.0321(3) Uani 1 1 d . . . . .
C9 C 0.35918(14) 0.33887(8) 0.58940(8) 0.0302(3) Uani 1 1 d . . . . .
C10 C 0.33330(14) 0.31936(9) 0.66648(8) 0.0306(3) Uani 1 1 d . . . . .
H10 H 0.423953 0.301246 0.695070 0.037 Uiso 1 1 calc R U . . .
C11 C 0.30222(16) 0.39459(9) 0.70625(8) 0.0350(3) Uani 1 1 d . . . . .
C12 C 0.18006(17) 0.43878(10) 0.68391(10) 0.0430(4) Uani 1 1 d . . . . .
H12 H 0.111238 0.420612 0.644705 0.052 Uiso 1 1 calc R U . . .
C13 C 0.1600(2) 0.50947(12) 0.71947(12) 0.0571(5) Uani 1 1 d . . . . .
H13 H 0.078104 0.538579 0.703942 0.069 Uiso 1 1 calc R U . . .
C14 C 0.2605(3) 0.53680(13) 0.77751(12) 0.0658(6) Uani 1 1 d . . . . .
H14 H 0.247358 0.584849 0.800724 0.079 Uiso 1 1 calc R U . . .
C15 C 0.3792(2) 0.49356(14) 0.80105(11) 0.0662(6) Uani 1 1 d . . . . .
H15 H 0.446353 0.511602 0.841060 0.079 Uiso 1 1 calc R U . . .
C16 C 0.40093(19) 0.42283(12) 0.76588(9) 0.0498(4) Uani 1 1 d . . . . .
H16 H 0.482740 0.393900 0.782473 0.060 Uiso 1 1 calc R U . . .
C17 C 0.23435(14) 0.24716(9) 0.67093(8) 0.0303(3) Uani 1 1 d . . . . .
C18 C 0.07667(14) 0.26336(9) 0.64852(8) 0.0323(3) Uani 1 1 d . . . . .
C19 C 0.01962(15) 0.25464(9) 0.71347(8) 0.0351(3) Uani 1 1 d . . . . .
C20 C -0.11669(17) 0.26356(11) 0.71896(10) 0.0469(4) Uani 1 1 d . . . . .
H20 H -0.185663 0.280438 0.679274 0.056 Uiso 1 1 calc R U . . .
C21 C -0.1463(2) 0.24660(13) 0.78510(12) 0.0607(5) Uani 1 1 d . . . . .
H21 H -0.237071 0.251766 0.790053 0.073 Uiso 1 1 calc R U . . .
C22 C -0.0435(2) 0.22192(14) 0.84466(12) 0.0630(5) Uani 1 1 d . . . . .
H22 H -0.066725 0.210489 0.888646 0.076 Uiso 1 1 calc R U . . .
C23 C 0.0920(2) 0.21411(12) 0.83964(10) 0.0501(4) Uani 1 1 d . . . . .
H23 H 0.161024 0.198090 0.879651 0.060 Uiso 1 1 calc R U . . .
C24 C 0.12233(16) 0.23084(10) 0.77319(9) 0.0374(3) Uani 1 1 d . . . . .
C25 C 0.25675(16) 0.22629(9) 0.75287(8) 0.0353(3) Uani 1 1 d . . . . .
C26 C 0.27601(14) 0.17194(9) 0.63064(8) 0.0315(3) Uani 1 1 d . . . . .
H26 H 0.372786 0.159276 0.654079 0.038 Uiso 1 1 calc R U . . .
C27 C 0.19051(15) 0.09739(9) 0.63817(8) 0.0343(3) Uani 1 1 d . . . . .
C28 C 0.06247(16) 0.08110(10) 0.59182(10) 0.0418(4) Uani 1 1 d . . . . .
H28 H 0.026419 0.116213 0.553497 0.050 Uiso 1 1 calc R U . . .
C29 C -0.01185(18) 0.01312(11) 0.60217(11) 0.0503(5) Uani 1 1 d . . . . .
H29 H -0.097413 0.002833 0.570654 0.060 Uiso 1 1 calc R U . . .
C30 C 0.0393(2) -0.03932(11) 0.65845(12) 0.0541(5) Uani 1 1 d . . . . .
H30 H -0.011572 -0.084730 0.665387 0.065 Uiso 1 1 calc R U . . .
C31 C 0.1668(2) -0.02417(11) 0.70471(11) 0.0542(5) Uani 1 1 d . . . . .
H31 H 0.202266 -0.059551 0.742912 0.065 Uiso 1 1 calc R U . . .
C32 C 0.24168(18) 0.04335(10) 0.69435(10) 0.0442(4) Uani 1 1 d . . . . .
H32 H 0.327904 0.052803 0.725549 0.053 Uiso 1 1 calc R U . . .
C33 C 0.27247(14) 0.19764(9) 0.55254(8) 0.0315(3) Uani 1 1 d . . . . .
H33 H 0.180888 0.220569 0.530893 0.038 Uiso 1 1 calc R U . . .
C34 C 0.38430(14) 0.26142(8) 0.54777(8) 0.0301(3) Uani 1 1 d . . . . .
H34 H 0.372189 0.275990 0.496244 0.036 Uiso 1 1 calc R U . . .
C35 C 0.52712(15) 0.22201(9) 0.57296(9) 0.0335(3) Uani 1 1 d . . . . .
C36 C 0.69557(18) 0.15196(12) 0.52485(11) 0.0518(5) Uani 1 1 d . . . . .
H36A H 0.679332 0.102607 0.549468 0.062 Uiso 1 1 calc R U . . .
H36B H 0.776480 0.178848 0.554375 0.062 Uiso 1 1 calc R U . . .
C37 C 0.7179(2) 0.13313(15) 0.45174(12) 0.0699(6) Uani 1 1 d . . . . .
H37A H 0.636349 0.107720 0.422697 0.105 Uiso 1 1 calc R U . . .
H37B H 0.795606 0.097178 0.456587 0.105 Uiso 1 1 calc R U . . .
H37C H 0.736188 0.182278 0.428464 0.105 Uiso 1 1 calc R U . . .

loop_
_atom_site_aniso_label
_atom_site_aniso_U_11
_atom_site_aniso_U_22
_atom_site_aniso_U_33
_atom_site_aniso_U_23
_atom_site_aniso_U_13
_atom_site_aniso_U_12
O1 0.0321(6) 0.0482(7) 0.0766(9) 0.0006(6) -0.0014(6) -0.0037(5)
O2 0.0401(6) 0.0423(7) 0.0410(6) -0.0003(5) -0.0058(5) -0.0003(5)
O3 0.0350(6) 0.0578(8) 0.0376(6) 0.0050(5) -0.0024(5) 0.0035(5)
O4 0.0431(6) 0.0662(9) 0.0381(7) 0.0102(6) -0.0034(5) 0.0076(6)
O5 0.0703(8) 0.0393(7) 0.0681(9) -0.0029(6) 0.0189(7) 0.0137(6)
O6 0.0918(10) 0.0626(9) 0.0417(8) -0.0168(6) 0.0016(7) -0.0049(8)
O7 0.0341(5) 0.0502(7) 0.0409(6) 0.0035(5) 0.0018(5) 0.0051(5)
O8 0.0387(6) 0.0429(7) 0.0441(6) 0.0044(5) 0.0146(5) 0.0097(5)
N1 0.0448(7) 0.0347(8) 0.0431(8) -0.0065(6) 0.0100(6) -0.0075(6)
C1 0.0338(8) 0.0344(8) 0.0365(8) -0.0018(6) 0.0054(6) -0.0049(6)
C2 0.0416(8) 0.0339(8) 0.0347(8) 0.0006(6) 0.0096(7) -0.0047(7)
C3 0.0551(10) 0.0413(10) 0.0438(10) 0.0021(7) 0.0068(8) -0.0149(8)
C4 0.0826(14) 0.0321(9) 0.0539(11) 0.0027(8) 0.0137(10) -0.0137(9)
C5 0.0773(13) 0.0326(9) 0.0584(12) 0.0115(8) 0.0128(10) 0.0032(9)
C6 0.0535(10) 0.0386(9) 0.0500(10) 0.0084(8) 0.0059(8) 0.0039(8)
C7 0.0425(8) 0.0336(8) 0.0326(8) 0.0027(6) 0.0069(6) -0.0002(7)
C8 0.0333(7) 0.0329(8) 0.0288(7) 0.0009(6) 0.0048(6) 0.0027(6)
C9 0.0282(7) 0.0270(7) 0.0330(8) -0.0011(6) 0.0022(6) -0.0016(6)
C10 0.0285(7) 0.0305(7) 0.0295(7) -0.0013(6) 0.0001(6) -0.0011(6)
C11 0.0408(8) 0.0331(8) 0.0310(8) -0.0026(6) 0.0082(6) -0.0056(6)
C12 0.0454(9) 0.0378(9) 0.0459(10) -0.0038(7) 0.0106(7) -0.0015(7)
C13 0.0660(12) 0.0438(11) 0.0673(13) -0.0055(9) 0.0273(10) 0.0062(9)
C14 0.0920(16) 0.0474(12) 0.0646(14) -0.0218(10) 0.0315(12) -0.0089(11)
C15 0.0799(15) 0.0622(13) 0.0529(12) -0.0258(10) 0.0086(11) -0.0186(12)
C16 0.0532(10) 0.0519(11) 0.0398(9) -0.0101(8) 0.0019(8) -0.0077(8)
C17 0.0286(7) 0.0306(7) 0.0289(7) 0.0010(6) 0.0011(6) 0.0001(6)
C18 0.0299(7) 0.0286(7) 0.0358(8) -0.0018(6) 0.0025(6) -0.0009(6)
C19 0.0358(8) 0.0313(8) 0.0378(8) -0.0045(6) 0.0077(6) -0.0040(6)
C20 0.0378(9) 0.0488(10) 0.0545(11) -0.0096(8) 0.0115(8) -0.0031(7)
C21 0.0486(10) 0.0689(14) 0.0721(14) -0.0133(11) 0.0294(10) -0.0075(10)
C22 0.0725(14) 0.0704(14) 0.0555(12) -0.0038(10) 0.0341(11) -0.0083(11)
C23 0.0602(11) 0.0531(11) 0.0382(9) 0.0010(8) 0.0138(8) -0.0048(9)
C24 0.0423(8) 0.0349(8) 0.0345(8) -0.0027(6) 0.0082(7) -0.0037(7)
C25 0.0383(8) 0.0320(8) 0.0324(8) 0.0015(6) 0.0017(6) -0.0010(6)
C26 0.0288(7) 0.0294(7) 0.0343(8) 0.0013(6) 0.0032(6) 0.0004(6)
C27 0.0356(7) 0.0286(8) 0.0400(8) -0.0008(6) 0.0113(6) 0.0003(6)
C28 0.0388(8) 0.0339(9) 0.0499(10) 0.0002(7) 0.0048(7) -0.0032(7)
C29 0.0402(9) 0.0409(10) 0.0694(13) -0.0052(9) 0.0118(8) -0.0076(7)
C30 0.0585(11) 0.0371(10) 0.0725(13) 0.0017(9) 0.0273(10) -0.0114(8)
C31 0.0671(12) 0.0389(10) 0.0577(12) 0.0127(8) 0.0166(9) -0.0014(9)
C32 0.0451(9) 0.0376(9) 0.0478(10) 0.0049(7) 0.0066(7) -0.0002(7)
C33 0.0295(7) 0.0290(7) 0.0339(8) -0.0022(6) 0.0031(6) -0.0003(6)
C34 0.0299(7) 0.0286(7) 0.0303(7) 0.0004(6) 0.0040(6) 0.0004(6)
C35 0.0308(7) 0.0298(8) 0.0398(9) -0.0004(6) 0.0078(6) -0.0020(6)
C36 0.0428(9) 0.0567(11) 0.0585(12) 0.0009(9) 0.0168(8) 0.0155(8)
C37 0.0750(14) 0.0741(15) 0.0666(14) -0.0050(11) 0.0288(11) 0.0222(12)

loop_
_atom_type_symbol
_atom_type_description
_atom_type_scat_dispersion_real
_atom_type_scat_dispersion_imag
_atom_type_scat_source
C C 0.0033 0.0016 'International Tables Vol C Tables 4.2.6.8 and 6.1.1.4'
H H 0.0000 0.0000 'International Tables Vol C Tables 4.2.6.8 and 6.1.1.4'
N N 0.0061 0.0033 'International Tables Vol C Tables 4.2.6.8 and 6.1.1.4'
O O 0.0106 0.0060 'International Tables Vol C Tables 4.2.6.8 and 6.1.1.4'

loop_
_geom_angle_atom_site_label_1
_geom_angle_atom_site_label_2
_geom_angle_atom_site_label_3
_geom_angle
_geom_angle_site_symmetry_1
_geom_angle_site_symmetry_3
_geom_angle_publ_flag
C35 O8 C36 117.00(13) . . ?
O6 N1 O5 124.45(15) . . ?
O6 N1 C33 116.71(14) . . ?
O5 N1 C33 118.82(13) . . ?
O1 C1 C2 126.47(14) . . ?
O1 C1 C9 125.22(14) . . ?
C2 C1 C9 108.27(12) . . ?
C7 C2 C3 120.83(15) . . ?
C7 C2 C1 110.03(13) . . ?
C3 C2 C1 129.13(15) . . ?
C4 C3 C2 117.82(16) . . ?
C4 C3 H3 121.1 . . ?
C2 C3 H3 121.1 . . ?
C3 C4 C5 121.19(17) . . ?
C3 C4 H4 119.4 . . ?
C5 C4 H4 119.4 . . ?
C6 C5 C4 121.21(17) . . ?
C6 C5 H5 119.4 . . ?
C4 C5 H5 119.4 . . ?
C5 C6 C7 117.48(17) . . ?
C5 C6 H6 121.3 . . ?
C7 C6 H6 121.3 . . ?
C2 C7 C6 121.41(15) . . ?
C2 C7 C8 109.91(13) . . ?
C6 C7 C8 128.67(15) . . ?
O2 C8 C7 125.39(13) . . ?
O2 C8 C9 125.74(13) . . ?
C7 C8 C9 108.65(12) . . ?
C8 C9 C34 108.52(11) . . ?
C8 C9 C1 100.53(11) . . ?
C34 C9 C1 114.36(12) . . ?
C8 C9 C10 116.03(12) . . ?
C34 C9 C10 112.33(12) . . ?
C1 C9 C10 104.64(11) . . ?
C11 C10 C17 113.35(12) . . ?
C11 C10 C9 112.65(12) . . ?
C17 C10 C9 116.69(11) . . ?
C11 C10 H10 104.1 . . ?
C17 C10 H10 104.1 . . ?
C9 C10 H10 104.1 . . ?
C16 C11 C12 117.87(15) . . ?
C16 C11 C10 119.26(14) . . ?
C12 C11 C10 122.83(13) . . ?
C13 C12 C11 120.62(17) . . ?
C13 C12 H12 119.7 . . ?
C11 C12 H12 119.7 . . ?
C14 C13 C12 120.29(19) . . ?
C14 C13 H13 119.9 . . ?
C12 C13 H13 119.9 . . ?
C15 C14 C13 119.90(19) . . ?
C15 C14 H14 120.0 . . ?
C13 C14 H14 120.0 . . ?
C14 C15 C16 120.46(19) . . ?
C14 C15 H15 119.8 . . ?
C16 C15 H15 119.8 . . ?
C15 C16 C11 120.83(18) . . ?
C15 C16 H16 119.6 . . ?
C11 C16 H16 119.6 . . ?
C18 C17 C25 102.18(12) . . ?
C18 C17 C10 117.53(12) . . ?
C25 C17 C10 106.23(11) . . ?
C18 C17 C26 111.78(11) . . ?
C25 C17 C26 108.40(11) . . ?
C10 C17 C26 109.95(11) . . ?
O3 C18 C19 125.32(14) . . ?
O3 C18 C17 126.04(14) . . ?
C19 C18 C17 108.51(12) . . ?
C24 C19 C20 120.84(16) . . ?
C24 C19 C18 110.55(13) . . ?
C20 C19 C18 128.53(15) . . ?
C21 C20 C19 117.69(17) . . ?
C21 C20 H20 121.2 . . ?
C19 C20 H20 121.2 . . ?
C20 C21 C22 121.38(17) . . ?
C20 C21 H21 119.3 . . ?
C22 C21 H21 119.3 . . ?
C23 C22 C21 121.04(19) . . ?
C23 C22 H22 119.5 . . ?
C21 C22 H22 119.5 . . ?
C22 C23 C24 117.85(18) . . ?
C22 C23 H23 121.1 . . ?
C24 C23 H23 121.1 . . ?
C23 C24 C19 121.19(15) . . ?
C23 C24 C25 128.88(15) . . ?
C19 C24 C25 109.92(14) . . ?
O4 C25 C24 127.08(15) . . ?
O4 C25 C17 124.17(14) . . ?
C24 C25 C17 108.75(12) . . ?
C27 C26 C33 115.37(12) . . ?
C27 C26 C17 112.49(12) . . ?
C33 C26 C17 107.40(11) . . ?
C27 C26 H26 107.1 . . ?
C33 C26 H26 107.1 . . ?
C17 C26 H26 107.1 . . ?
C32 C27 C28 118.19(15) . . ?
C32 C27 C26 118.72(13) . . ?
C28 C27 C26 123.08(14) . . ?
C29 C28 C27 120.53(16) . . ?
C29 C28 H28 119.7 . . ?
C27 C28 H28 119.7 . . ?
C30 C29 C28 120.66(17) . . ?
C30 C29 H29 119.7 . . ?
C28 C29 H29 119.7 . . ?
C29 C30 C31 119.47(17) . . ?
C29 C30 H30 120.3 . . ?
C31 C30 H30 120.3 . . ?
C32 C31 C30 120.08(17) . . ?
C32 C31 H31 120.0 . . ?
C30 C31 H31 120.0 . . ?
C31 C32 C27 121.06(16) . . ?
C31 C32 H32 119.5 . . ?
C27 C32 H32 119.5 . . ?
N1 C33 C26 111.68(12) . . ?
N1 C33 C34 106.21(11) . . ?
C26 C33 C34 113.02(11) . . ?
N1 C33 H33 108.6 . . ?
C26 C33 H33 108.6 . . ?
C34 C33 H33 108.6 . . ?
C35 C34 C33 108.41(11) . . ?
C35 C34 C9 116.15(11) . . ?
C33 C34 C9 109.28(12) . . ?
C35 C34 H34 107.6 . . ?
C33 C34 H34 107.6 . . ?
C9 C34 H34 107.6 . . ?
O7 C35 O8 124.99(14) . . ?
O7 C35 C34 126.31(14) . . ?
O8 C35 C34 108.46(12) . . ?
O8 C36 C37 107.16(15) . . ?
O8 C36 H36A 110.3 . . ?
C37 C36 H36A 110.3 . . ?
O8 C36 H36B 110.3 . . ?
C37 C36 H36B 110.3 . . ?
H36A C36 H36B 108.5 . . ?
C36 C37 H37A 109.5 . . ?
C36 C37 H37B 109.5 . . ?
H37A C37 H37B 109.5 . . ?
C36 C37 H37C 109.5 . . ?
H37A C37 H37C 109.5 . . ?
H37B C37 H37C 109.5 . . ?

loop_
_geom_bond_atom_site_label_1
_geom_bond_atom_site_label_2
_geom_bond_distance
_geom_bond_site_symmetry_2
_geom_bond_publ_flag
O1 C1 1.2016(18) . ?
O2 C8 1.2100(17) . ?
O3 C18 1.2099(17) . ?
O4 C25 1.2050(18) . ?
O5 N1 1.2143(18) . ?
O6 N1 1.2105(18) . ?
O7 C35 1.1976(18) . ?
O8 C35 1.3336(19) . ?
O8 C36 1.4553(19) . ?
N1 C33 1.5172(19) . ?
C1 C2 1.471(2) . ?
C1 C9 1.561(2) . ?
C2 C7 1.385(2) . ?
C2 C3 1.389(2) . ?
C3 C4 1.377(3) . ?
C3 H3 0.9300 . ?
C4 C5 1.393(3) . ?
C4 H4 0.9300 . ?
C5 C6 1.378(3) . ?
C5 H5 0.9300 . ?
C6 C7 1.389(2) . ?
C6 H6 0.9300 . ?
C7 C8 1.475(2) . ?
C8 C9 1.5488(19) . ?
C9 C34 1.551(2) . ?
C9 C10 1.567(2) . ?
C10 C11 1.520(2) . ?
C10 C17 1.559(2) . ?
C10 H10 0.9800 . ?
C11 C16 1.387(2) . ?
C11 C12 1.392(2) . ?
C12 C13 1.384(2) . ?
C12 H12 0.9300 . ?
C13 C14 1.372(3) . ?
C13 H13 0.9300 . ?
C14 C15 1.359(3) . ?
C14 H14 0.9300 . ?
C15 C16 1.385(3) . ?
C15 H15 0.9300 . ?
C16 H16 0.9300 . ?
C17 C18 1.5438(19) . ?
C17 C25 1.547(2) . ?
C17 C26 1.561(2) . ?
C18 C19 1.471(2) . ?
C19 C24 1.386(2) . ?
C19 C20 1.387(2) . ?
C20 C21 1.375(3) . ?
C20 H20 0.9300 . ?
C21 C22 1.389(3) . ?
C21 H21 0.9300 . ?
C22 C23 1.374(3) . ?
C22 H22 0.9300 . ?
C23 C24 1.383(2) . ?
C23 H23 0.9300 . ?
C24 C25 1.472(2) . ?
C26 C27 1.520(2) . ?
C26 C33 1.524(2) . ?
C26 H26 0.9800 . ?
C27 C32 1.387(2) . ?
C27 C28 1.388(2) . ?
C28 C29 1.382(2) . ?
C28 H28 0.9300 . ?
C29 C30 1.371(3) . ?
C29 H29 0.9300 . ?
C30 C31 1.380(3) . ?
C30 H30 0.9300 . ?
C31 C32 1.379(2) . ?
C31 H31 0.9300 . ?
C32 H32 0.9300 . ?
C33 C34 1.547(2) . ?
C33 H33 0.9800 . ?
C34 C35 1.529(2) . ?
C34 H34 0.9800 . ?
C36 C37 1.479(3) . ?
C36 H36A 0.9700 . ?
C36 H36B 0.9700 . ?
C37 H37A 0.9600 . ?
C37 H37B 0.9600 . ?
C37 H37C 0.9600 . ?

loop_
_geom_torsion_atom_site_label_1
_geom_torsion_atom_site_label_2
_geom_torsion_atom_site_label_3
_geom_torsion_atom_site_label_4
_geom_torsion
_geom_torsion_site_symmetry_1
_geom_torsion_site_symmetry_2
_geom_torsion_site_symmetry_3
_geom_torsion_site_symmetry_4
_geom_torsion_publ_flag
O1 C1 C2 C7 170.58(17) . . . . ?
C9 C1 C2 C7 -11.52(18) . . . . ?
O1 C1 C2 C3 -10.6(3) . . . . ?
C9 C1 C2 C3 167.32(17) . . . . ?
C7 C2 C3 C4 -0.4(3) . . . . ?
C1 C2 C3 C4 -179.09(17) . . . . ?
C2 C3 C4 C5 -1.7(3) . . . . ?
C3 C4 C5 C6 1.9(3) . . . . ?
C4 C5 C6 C7 -0.1(3) . . . . ?
C3 C2 C7 C6 2.2(3) . . . . ?
C1 C2 C7 C6 -178.84(15) . . . . ?
C3 C2 C7 C8 -177.32(15) . . . . ?
C1 C2 C7 C8 1.64(19) . . . . ?
C5 C6 C7 C2 -1.9(3) . . . . ?
C5 C6 C7 C8 177.48(17) . . . . ?
C2 C7 C8 O2 -165.84(15) . . . . ?
C6 C7 C8 O2 14.7(3) . . . . ?
C2 C7 C8 C9 8.98(18) . . . . ?
C6 C7 C8 C9 -170.50(16) . . . . ?
O2 C8 C9 C34 39.8(2) . . . . ?
C7 C8 C9 C34 -135.02(13) . . . . ?
O2 C8 C9 C1 160.09(15) . . . . ?
C7 C8 C9 C1 -14.71(15) . . . . ?
O2 C8 C9 C10 -87.77(18) . . . . ?
C7 C8 C9 C10 97.43(14) . . . . ?
O1 C1 C9 C8 -166.44(16) . . . . ?
C2 C1 C9 C8 15.63(15) . . . . ?
O1 C1 C9 C34 -50.4(2) . . . . ?
C2 C1 C9 C34 131.66(13) . . . . ?
O1 C1 C9 C10 72.91(19) . . . . ?
C2 C1 C9 C10 -105.02(13) . . . . ?
C8 C9 C10 C11 -51.80(16) . . . . ?
C34 C9 C10 C11 -177.44(11) . . . . ?
C1 C9 C10 C11 57.94(14) . . . . ?
C8 C9 C10 C17 81.87(15) . . . . ?
C34 C9 C10 C17 -43.77(16) . . . . ?
C1 C9 C10 C17 -168.39(12) . . . . ?
C17 C10 C11 C16 116.18(16) . . . . ?
C9 C10 C11 C16 -108.56(16) . . . . ?
C17 C10 C11 C12 -66.21(19) . . . . ?
C9 C10 C11 C12 69.05(18) . . . . ?
C16 C11 C12 C13 1.4(3) . . . . ?
C10 C11 C12 C13 -176.29(16) . . . . ?
C11 C12 C13 C14 -0.2(3) . . . . ?
C12 C13 C14 C15 -1.2(3) . . . . ?
C13 C14 C15 C16 1.3(3) . . . . ?
C14 C15 C16 C11 -0.2(3) . . . . ?
C12 C11 C16 C15 -1.2(3) . . . . ?
C10 C11 C16 C15 176.56(18) . . . . ?
C11 C10 C17 C18 52.19(17) . . . . ?
C9 C10 C17 C18 -81.17(16) . . . . ?
C11 C10 C17 C25 -61.36(15) . . . . ?
C9 C10 C17 C25 165.28(12) . . . . ?
C11 C10 C17 C26 -178.44(11) . . . . ?
C9 C10 C17 C26 48.20(15) . . . . ?
C25 C17 C18 O3 -174.20(15) . . . . ?
C10 C17 C18 O3 70.0(2) . . . . ?
C26 C17 C18 O3 -58.5(2) . . . . ?
C25 C17 C18 C19 1.74(15) . . . . ?
C10 C17 C18 C19 -114.03(14) . . . . ?
C26 C17 C18 C19 117.46(13) . . . . ?
O3 C18 C19 C24 172.96(15) . . . . ?
C17 C18 C19 C24 -3.02(17) . . . . ?
O3 C18 C19 C20 -3.9(3) . . . . ?
C17 C18 C19 C20 -179.90(16) . . . . ?
C24 C19 C20 C21 -1.1(3) . . . . ?
C18 C19 C20 C21 175.47(16) . . . . ?
C19 C20 C21 C22 0.4(3) . . . . ?
C20 C21 C22 C23 0.5(3) . . . . ?
C21 C22 C23 C24 -0.6(3) . . . . ?
C22 C23 C24 C19 -0.1(3) . . . . ?
C22 C23 C24 C25 -179.10(17) . . . . ?
C20 C19 C24 C23 1.0(2) . . . . ?
C18 C19 C24 C23 -176.19(15) . . . . ?
C20 C19 C24 C25 -179.83(15) . . . . ?
C18 C19 C24 C25 3.01(18) . . . . ?
C23 C24 C25 O4 -3.5(3) . . . . ?
C19 C24 C25 O4 177.43(16) . . . . ?
C23 C24 C25 C17 177.31(16) . . . . ?
C19 C24 C25 C17 -1.81(17) . . . . ?
C18 C17 C25 O4 -179.30(15) . . . . ?
C10 C17 C25 O4 -55.57(19) . . . . ?
C26 C17 C25 O4 62.55(19) . . . . ?
C18 C17 C25 C24 -0.03(15) . . . . ?
C10 C17 C25 C24 123.70(13) . . . . ?
C26 C17 C25 C24 -118.18(13) . . . . ?
C18 C17 C26 C27 -52.12(16) . . . . ?
C25 C17 C26 C27 59.74(15) . . . . ?
C10 C17 C26 C27 175.46(11) . . . . ?
C18 C17 C26 C33 75.89(14) . . . . ?
C25 C17 C26 C33 -172.25(11) . . . . ?
C10 C17 C26 C33 -56.53(14) . . . . ?
C33 C26 C27 C32 142.90(15) . . . . ?
C17 C26 C27 C32 -93.42(16) . . . . ?
C33 C26 C27 C28 -37.8(2) . . . . ?
C17 C26 C27 C28 85.89(18) . . . . ?
C32 C27 C28 C29 0.6(2) . . . . ?
C26 C27 C28 C29 -178.74(15) . . . . ?
C27 C28 C29 C30 0.2(3) . . . . ?
C28 C29 C30 C31 -0.5(3) . . . . ?
C29 C30 C31 C32 0.2(3) . . . . ?
C30 C31 C32 C27 0.6(3) . . . . ?
C28 C27 C32 C31 -0.9(3) . . . . ?
C26 C27 C32 C31 178.41(16) . . . . ?
O6 N1 C33 C26 150.35(14) . . . . ?
O5 N1 C33 C26 -31.31(18) . . . . ?
O6 N1 C33 C34 -86.02(16) . . . . ?
O5 N1 C33 C34 92.32(16) . . . . ?
C27 C26 C33 N1 -47.90(16) . . . . ?
C17 C26 C33 N1 -174.21(11) . . . . ?
C27 C26 C33 C34 -167.59(12) . . . . ?
C17 C26 C33 C34 66.09(14) . . . . ?
N1 C33 C34 C35 -56.56(15) . . . . ?
C26 C33 C34 C35 66.23(15) . . . . ?
N1 C33 C34 C9 175.95(11) . . . . ?
C26 C33 C34 C9 -61.26(15) . . . . ?
C8 C9 C34 C35 154.45(12) . . . . ?
C1 C9 C34 C35 43.15(17) . . . . ?
C10 C9 C34 C35 -75.92(15) . . . . ?
C8 C9 C34 C33 -82.56(14) . . . . ?
C1 C9 C34 C33 166.14(12) . . . . ?
C10 C9 C34 C33 47.07(14) . . . . ?
C36 O8 C35 O7 7.2(2) . . . . ?
C36 O8 C35 C34 -167.48(13) . . . . ?
C33 C34 C35 O7 -71.64(19) . . . . ?
C9 C34 C35 O7 51.8(2) . . . . ?
C33 C34 C35 O8 102.96(13) . . . . ?
C9 C34 C35 O8 -133.60(13) . . . . ?
C35 O8 C36 C37 172.78(16) . . . . ?
